data_7011283
loop_
_publ_author_name
'Lorenzo Tei'
'Alexander J. Blake'
'Claire Wilson'
'Martin Schr\"oder'

_publ_section_title
;
 Synthesis of asymmetric derivatives of 1,4,7-triazacyclononane and
 trigonal prismatic Mn(II) complexes
;
_journal_issue 7
_journal_name_full 'J. Chem. Soc., Dalton Trans.'
_journal_page_first 1247
_journal_page_last 1249
_journal_paper_doi 10.1039/b110126a
_journal_year 2002
_chemical_formula_sum 'C13 H30 Cl Mn N5 O7'
_chemical_formula_weight 458.81
_chemical_name_systematic
; 
? 
;
_space_group_IT_number 14
_symmetry_cell_setting monoclinic
_symmetry_space_group_name_Hall '-P 2yn'
_symmetry_space_group_name_H-M 'P 1 21/n 1'
_atom_sites_solution_hydrogens 'DeltaF synthesis for MeOH H, others placed geometrically'
_atom_sites_solution_primary direct
_atom_sites_solution_secondary difmap
_audit_creation_method SHELXL-97
_cell_angle_alpha 90.00
_cell_angle_beta 92.543(2)
_cell_angle_gamma 90.00
_cell_formula_units_Z 4
_cell_length_a 8.7577(9)
_cell_length_b 14.199(2)
_cell_length_c 15.771(2)
_cell_measurement_reflns_used 5810
_cell_measurement_temperature 150(2)
_cell_measurement_theta_max 27.67
_cell_measurement_theta_min 2.58
_cell_volume 1959.2(4)
_computing_cell_refinement 'Bruker SAINT'
_computing_data_collection 'Bruker SMART'
_computing_data_reduction 'Bruker SHELXTL'
_computing_molecular_graphics 'Bruker SHELXTL'
_computing_publication_material 'Bruker SHELXTL'
_computing_structure_refinement 'Bruker SHELXTL'
_computing_structure_solution 'Bruker SHELXTL'
_diffrn_ambient_temperature 150(2)
_diffrn_measured_fraction_theta_full 0.993
_diffrn_measured_fraction_theta_max 0.911
_diffrn_measurement_device_type 'Bruker SMART CCD area detector'
_diffrn_measurement_method omega
_diffrn_radiation_monochromator graphite
_diffrn_radiation_source 'fine-focus sealed tube'
_diffrn_radiation_type MoK\a
_diffrn_radiation_wavelength 0.71073
_diffrn_reflns_av_R_equivalents 0.039
_diffrn_reflns_av_sigmaI/netI 0.0411
_diffrn_reflns_limit_h_max 11
_diffrn_reflns_limit_h_min -11
_diffrn_reflns_limit_k_max 18
_diffrn_reflns_limit_k_min -19
_diffrn_reflns_limit_l_max 18
_diffrn_reflns_limit_l_min -21
_diffrn_reflns_number 18071
_diffrn_reflns_theta_full 27.50
_diffrn_reflns_theta_max 29.00
_diffrn_reflns_theta_min 1.93
_diffrn_standards_decay_% 0
_exptl_absorpt_coefficient_mu 0.856
_exptl_absorpt_correction_T_max 0.928
_exptl_absorpt_correction_T_min 0.737
_exptl_absorpt_correction_type multi-scan
_exptl_absorpt_process_details SADABS
_exptl_crystal_colour colourless
_exptl_crystal_density_diffrn 1.555
_exptl_crystal_density_method 'not measured'
_exptl_crystal_description block
_exptl_crystal_F_000 964
_exptl_crystal_size_max 0.16
_exptl_crystal_size_mid 0.13
_exptl_crystal_size_min 0.12
_refine_diff_density_max 0.661
_refine_diff_density_min -0.509
_refine_diff_density_rms 0.067
_refine_ls_extinction_method none
_refine_ls_goodness_of_fit_ref 1.020
_refine_ls_hydrogen_treatment 'rotating rigid body for MeOH, others riding on parent atom'
_refine_ls_matrix_type full
_refine_ls_number_parameters 246
_refine_ls_number_reflns 4742
_refine_ls_number_restraints 0
_refine_ls_restrained_S_all 1.020
_refine_ls_R_factor_all 0.0541
_refine_ls_R_factor_gt 0.0367
_refine_ls_shift/su_max 0.012
_refine_ls_shift/su_mean 0.000
_refine_ls_structure_factor_coef Fsqd
_refine_ls_weighting_details 'calc w=1/[\s^2^(Fo^2^)+(0.0529P)^2^+0.0000P] where P=(Fo^2^+2Fc^2^)/3'
_refine_ls_weighting_scheme calc
_refine_ls_wR_factor_gt 0.0916
_refine_ls_wR_factor_ref 0.0967
_reflns_number_gt 3565
_reflns_number_total 4742
_reflns_threshold_expression >2sigma(I)
_cod_data_source_file b110126a.txt
_cod_data_source_block MNNOAM
_cod_depositor_comments
;
The following automatic conversions were performed:
'_atom_site_symetry_multiplicity' tag replaced with
'_atom_site_symmetry_multiplicity'.

Automatic conversion script
Id: cif_correct_tags 1440 2010-10-19 06:21:57Z saulius 

The following automatic conversions were performed:
'_symmetry_cell_setting' value 'Monoclinic' changed to 'monoclinic'
according to '/home/saulius/struct/CIF-dictionaries/cif_core.dic'
dictionary named 'cif_core.dic' version 2.4.1 from
2010-06-29.

'_exptl_absorpt_correction_type' value 'Multi-scan' changed
to 'multi-scan' according to
'/home/saulius/struct/CIF-dictionaries/cif_core.dic' dictionary named
'cif_core.dic' version 2.4.1 from 2010-06-29.

Automatic conversion script
Id: cif_fix_enum 1527 2010-12-29 10:47:43Z saulius 

The following automatic conversions were performed:

'_atom_sites_solution_primary' value 'Direct methods' was changed to
'direct'.

'_atom_sites_solution_secondary' value 'Difference Fourier map' was
changed to 'difmap'.

Automatic conversion script
Id: cif_fix_values 6452 2018-10-05 10:23:21Z andrius 
;
_cod_original_sg_symbol_H-M P2(1)/n
_cod_database_code 7011283

loop_
_symmetry_equiv_pos_as_xyz
'x, y, z'
'-x+1/2, y+1/2, -z+1/2'
'-x, -y, -z'
'x-1/2, -y-1/2, z-1/2'

loop_
_atom_site_label
_atom_site_type_symbol
_atom_site_fract_x
_atom_site_fract_y
_atom_site_fract_z
_atom_site_U_iso_or_equiv
_atom_site_adp_type
_atom_site_occupancy
_atom_site_symmetry_multiplicity
_atom_site_calc_flag
_atom_site_refinement_flags
_atom_site_disorder_assembly
_atom_site_disorder_group
Mn1 Mn 0.65535(3) 0.355231(19) 0.052724(19) 0.01621(9) Uani 1 1 d . . .
N1 N 0.8433(2) 0.25497(12) 0.00989(11) 0.0224(4) Uani 1 1 d . . .
C2 C 0.7926(3) 0.15992(14) 0.03653(15) 0.0276(5) Uani 1 1 d . . .
H2A H 0.8730 0.1133 0.0247 0.033 Uiso 1 1 calc R . .
H2B H 0.6989 0.1422 0.0029 0.033 Uiso 1 1 calc R . .
C3 C 0.7605(3) 0.15719(14) 0.13046(14) 0.0263(5) Uani 1 1 d . . .
H3A H 0.7102 0.0969 0.1437 0.032 Uiso 1 1 calc R . .
H3B H 0.8583 0.1604 0.1643 0.032 Uiso 1 1 calc R . .
N4 N 0.66093(19) 0.23652(11) 0.15447(11) 0.0222(4) Uani 1 1 d . . .
C5 C 0.7196(3) 0.28438(15) 0.23313(13) 0.0261(5) Uani 1 1 d . . .
H5A H 0.7333 0.2373 0.2792 0.031 Uiso 1 1 calc R . .
H5B H 0.6434 0.3312 0.2508 0.031 Uiso 1 1 calc R . .
C6 C 0.8705(3) 0.33367(15) 0.22052(14) 0.0262(5) Uani 1 1 d . . .
H6A H 0.8979 0.3728 0.2709 0.031 Uiso 1 1 calc R . .
H6B H 0.9520 0.2862 0.2143 0.031 Uiso 1 1 calc R . .
N7 N 0.85944(19) 0.39427(11) 0.14360(11) 0.0209(4) Uani 1 1 d . . .
C8 C 0.9895(2) 0.38092(15) 0.08743(15) 0.0268(5) Uani 1 1 d . . .
H8A H 1.0864 0.3932 0.1202 0.032 Uiso 1 1 calc R . .
H8B H 0.9811 0.4271 0.0405 0.032 Uiso 1 1 calc R . .
C9 C 0.9935(2) 0.28181(15) 0.05050(14) 0.0261(5) Uani 1 1 d . . .
H9A H 1.0730 0.2786 0.0079 0.031 Uiso 1 1 calc R . .
H9B H 1.0212 0.2364 0.0963 0.031 Uiso 1 1 calc R . .
C1A C 0.8473(3) 0.26263(16) -0.08366(14) 0.0275(5) Uani 1 1 d . . .
H1A1 H 0.9029 0.2079 -0.1060 0.033 Uiso 1 1 calc R . .
H1A2 H 0.9035 0.3204 -0.0985 0.033 Uiso 1 1 calc R . .
C2A C 0.6872(3) 0.26599(15) -0.12503(14) 0.0286(5) Uani 1 1 d . . .
H2A1 H 0.6931 0.2778 -0.1867 0.034 Uiso 1 1 calc R . .
H2A2 H 0.6354 0.2048 -0.1174 0.034 Uiso 1 1 calc R . .
N3A N 0.5995(2) 0.34166(12) -0.08586(11) 0.0264(4) Uani 1 1 d . . .
H3A1 H 0.4967 0.3295 -0.0942 0.032 Uiso 1 1 calc R . .
H3A2 H 0.6199 0.3978 -0.1121 0.032 Uiso 1 1 calc R . .
C1B C 0.5009(2) 0.20478(14) 0.16100(15) 0.0278(5) Uani 1 1 d . . .
H1B1 H 0.4925 0.1669 0.2133 0.033 Uiso 1 1 calc R . .
H1B2 H 0.4726 0.1639 0.1119 0.033 Uiso 1 1 calc R . .
C2B C 0.3907(2) 0.28688(15) 0.16299(14) 0.0268(5) Uani 1 1 d . . .
H2B1 H 0.2845 0.2632 0.1574 0.032 Uiso 1 1 calc R . .
H2B2 H 0.4037 0.3199 0.2181 0.032 Uiso 1 1 calc R . .
N3B N 0.4180(2) 0.35324(12) 0.09359(12) 0.0254(4) Uani 1 1 d . . .
H3B1 H 0.3923 0.4129 0.1108 0.031 Uiso 1 1 calc R . .
H3B2 H 0.3543 0.3379 0.0477 0.031 Uiso 1 1 calc R . .
C1C C 0.8415(3) 0.49457(14) 0.16466(14) 0.0255(5) Uani 1 1 d . . .
H1C1 H 0.9436 0.5225 0.1772 0.031 Uiso 1 1 calc R . .
H1C2 H 0.7820 0.5001 0.2163 0.031 Uiso 1 1 calc R . .
C2C C 0.7609(2) 0.54960(14) 0.09269(14) 0.0224(4) Uani 1 1 d . . .
O3C O 0.76992(19) 0.63722(10) 0.09511(11) 0.0318(4) Uani 1 1 d . . .
O4C O 0.68611(17) 0.50283(10) 0.03685(10) 0.0276(4) Uani 1 1 d . . .
C1M C 0.7271(4) 0.89829(18) 0.04409(19) 0.0507(7) Uani 1 1 d . . .
H1M1 H 0.6548 0.9508 0.0381 0.076 Uiso 1 1 calc R . .
H1M2 H 0.7906 0.8961 -0.0055 0.076 Uiso 1 1 calc R . .
H1M3 H 0.7924 0.9072 0.0955 0.076 Uiso 1 1 calc R . .
O1M O 0.6458(2) 0.81327(13) 0.05007(13) 0.0473(5) Uani 1 1 d . . .
H1M H 0.7064 0.7699 0.0650 0.071 Uiso 1 1 calc R . .
Cl Cl -0.15565(7) -0.01720(4) 0.78886(4) 0.03258(15) Uani 1 1 d . . .
O1 O -0.1456(2) -0.11207(11) 0.81816(12) 0.0418(4) Uani 1 1 d . . .
O2 O -0.2380(2) -0.01251(13) 0.70949(12) 0.0539(5) Uani 1 1 d . . .
O3 O -0.2318(5) 0.0379(2) 0.84581(17) 0.1419(17) Uani 1 1 d . . .
O4 O -0.0088(3) 0.0175(2) 0.7777(3) 0.1497(18) Uani 1 1 d . . .

loop_
_atom_site_aniso_label
_atom_site_aniso_U_11
_atom_site_aniso_U_22
_atom_site_aniso_U_33
_atom_site_aniso_U_23
_atom_site_aniso_U_13
_atom_site_aniso_U_12
Mn1 0.01767(16) 0.01627(14) 0.01468(16) 0.00094(11) 0.00050(11) -0.00125(11)
N1 0.0241(9) 0.0232(8) 0.0201(9) -0.0004(7) 0.0034(7) -0.0002(7)
C2 0.0326(12) 0.0206(10) 0.0298(13) -0.0007(9) 0.0029(10) 0.0023(9)
C3 0.0295(12) 0.0208(10) 0.0284(12) 0.0053(9) 0.0013(9) 0.0026(8)
N4 0.0226(9) 0.0204(8) 0.0234(10) 0.0026(7) 0.0004(7) 0.0010(7)
C5 0.0329(12) 0.0284(11) 0.0170(11) 0.0045(9) 0.0008(9) 0.0018(9)
C6 0.0289(12) 0.0287(11) 0.0204(11) 0.0013(9) -0.0070(9) 0.0012(9)
N7 0.0217(9) 0.0202(8) 0.0206(9) 0.0007(7) -0.0015(7) 0.0008(7)
C8 0.0206(11) 0.0279(11) 0.0320(13) 0.0023(9) 0.0002(9) -0.0007(9)
C9 0.0207(11) 0.0287(11) 0.0291(12) 0.0026(9) 0.0028(9) 0.0037(9)
C1A 0.0293(12) 0.0321(11) 0.0217(11) -0.0021(9) 0.0070(9) 0.0008(9)
C2A 0.0378(13) 0.0290(11) 0.0189(11) -0.0035(9) 0.0014(10) -0.0008(10)
N3A 0.0266(10) 0.0301(10) 0.0224(10) 0.0008(7) -0.0002(8) 0.0009(8)
C1B 0.0262(12) 0.0232(10) 0.0342(13) 0.0077(9) 0.0039(10) -0.0032(9)
C2B 0.0252(11) 0.0278(11) 0.0276(12) 0.0033(9) 0.0042(9) -0.0020(9)
N3B 0.0265(10) 0.0262(9) 0.0238(10) 0.0052(8) 0.0027(8) 0.0036(7)
C1C 0.0289(12) 0.0238(10) 0.0234(12) -0.0049(9) -0.0041(9) -0.0017(9)
C2C 0.0207(10) 0.0229(10) 0.0240(11) 0.0000(8) 0.0064(9) 0.0003(8)
O3C 0.0389(9) 0.0190(7) 0.0377(10) -0.0019(7) 0.0032(8) -0.0009(6)
O4C 0.0325(9) 0.0219(7) 0.0277(9) 0.0040(6) -0.0075(7) -0.0026(6)
C1M 0.068(2) 0.0373(14) 0.0468(18) -0.0016(13) 0.0020(15) -0.0082(14)
O1M 0.0485(12) 0.0381(10) 0.0550(13) 0.0062(9) -0.0015(10) -0.0018(8)
Cl 0.0458(4) 0.0225(3) 0.0288(3) 0.0037(2) -0.0063(3) -0.0047(2)
O1 0.0453(11) 0.0277(8) 0.0513(12) 0.0141(8) -0.0076(9) -0.0033(8)
O2 0.0657(14) 0.0517(11) 0.0424(12) 0.0019(9) -0.0198(10) 0.0128(10)
O3 0.305(5) 0.0699(17) 0.0532(17) -0.0114(14) 0.031(2) 0.076(2)
O4 0.0611(17) 0.112(2) 0.269(5) 0.132(3) -0.061(2) -0.0485(17)

loop_
_atom_type_symbol
_atom_type_description
_atom_type_scat_dispersion_real
_atom_type_scat_dispersion_imag
_atom_type_scat_source
C C 0.0033 0.0016 'International Tables Vol C Tables 4.2.6.8 and 6.1.1.4'
H H 0.0000 0.0000 'International Tables Vol C Tables 4.2.6.8 and 6.1.1.4'
N N 0.0061 0.0033 'International Tables Vol C Tables 4.2.6.8 and 6.1.1.4'
O O 0.0106 0.0060 'International Tables Vol C Tables 4.2.6.8 and 6.1.1.4'
Mn Mn 0.3368 0.7283 'International Tables Vol C Tables 4.2.6.8 and 6.1.1.4'
Cl Cl 0.1484 0.1585 'International Tables Vol C Tables 4.2.6.8 and 6.1.1.4'

loop_
_geom_angle_atom_site_label_1
_geom_angle_atom_site_label_2
_geom_angle_atom_site_label_3
_geom_angle
_geom_angle_site_symmetry_1
_geom_angle_site_symmetry_3
_geom_angle_publ_flag
N1 Mn1 N4 76.16(6) . . y
N1 Mn1 N7 77.68(6) . . y
N7 Mn1 N4 75.74(6) . . y
O4C Mn1 N1 118.60(6) . . y
N3B Mn1 N1 140.76(6) . . y
N3A Mn1 N1 77.71(6) . . y
O4C Mn1 N4 142.70(6) . . y
N3B Mn1 N4 77.31(6) . . y
N3A Mn1 N4 127.68(6) . . y
O4C Mn1 N7 74.82(6) . . y
N3B Mn1 N7 122.41(7) . . y
N3A Mn1 N7 139.51(7) . . y
N3B Mn1 N3A 96.71(7) . . y
O4C Mn1 N3B 99.96(6) . . y
O4C Mn1 N3A 89.61(6) . . y
C1A N1 C9 110.51(17) . . ?
C1A N1 C2 111.63(17) . . ?
C9 N1 C2 112.34(17) . . ?
C1A N1 Mn1 107.23(13) . . ?
C9 N1 Mn1 110.23(12) . . ?
C2 N1 Mn1 104.62(12) . . ?
N1 C2 C3 111.65(17) . . ?
N4 C3 C2 111.45(17) . . ?
C1B N4 C3 110.82(16) . . ?
C1B N4 C5 111.98(17) . . ?
C3 N4 C5 112.03(17) . . ?
C1B N4 Mn1 106.12(12) . . ?
C3 N4 Mn1 111.63(12) . . ?
C5 N4 Mn1 103.91(12) . . ?
N4 C5 C6 111.86(17) . . ?
N7 C6 C5 110.38(17) . . ?
C1C N7 C8 110.49(16) . . ?
C1C N7 C6 112.30(16) . . ?
C8 N7 C6 112.87(16) . . ?
C1C N7 Mn1 106.56(12) . . ?
C8 N7 Mn1 101.07(12) . . ?
C6 N7 Mn1 112.85(12) . . ?
N7 C8 C9 112.15(17) . . ?
N1 C9 C8 111.47(16) . . ?
N1 C1A C2A 111.55(18) . . ?
N3A C2A C1A 109.35(17) . . ?
C2A N3A Mn1 112.26(13) . . ?
N4 C1B C2B 111.91(17) . . ?
N3B C2B C1B 110.67(17) . . ?
C2B N3B Mn1 114.32(13) . . ?
N7 C1C C2C 112.21(17) . . ?
O3C C2C O4C 125.2(2) . . ?
O3C C2C C1C 117.49(19) . . ?
O4C C2C C1C 117.28(17) . . ?
C2C O4C Mn1 120.01(13) . . ?
O3 Cl O4 110.8(3) . . ?
O3 Cl O2 107.78(18) . . ?
O4 Cl O2 107.93(19) . . ?
O3 Cl O1 110.39(15) . . ?
O4 Cl O1 109.28(14) . . ?
O2 Cl O1 110.62(11) . . ?

loop_
_geom_bond_atom_site_label_1
_geom_bond_atom_site_label_2
_geom_bond_distance
_geom_bond_site_symmetry_2
_geom_bond_publ_flag
Mn1 N1 2.3000(17) . y
Mn1 N4 2.3263(17) . y
Mn1 N7 2.3084(17) . y
Mn1 N3A 2.2268(18) . y
Mn1 N3B 2.2037(18) . y
Mn1 O4C 2.1292(14) . y
N1 C1A 1.481(3) . ?
N1 C9 1.487(3) . ?
N1 C2 1.487(2) . ?
C2 C3 1.521(3) . ?
C3 N4 1.484(3) . ?
N4 C1B 1.480(3) . ?
N4 C5 1.486(3) . ?
C5 C6 1.517(3) . ?
C6 N7 1.487(3) . ?
N7 C1C 1.472(2) . ?
N7 C8 1.486(3) . ?
C8 C9 1.524(3) . ?
C1A C2A 1.521(3) . ?
C2A N3A 1.473(3) . ?
C1B C2B 1.515(3) . ?
C2B N3B 1.472(3) . ?
C1C C2C 1.525(3) . ?
C2C O3C 1.247(2) . ?
C2C O4C 1.262(2) . ?
C1M O1M 1.407(3) . ?
Cl O3 1.384(3) . ?
Cl O4 1.396(3) . ?
Cl O2 1.4183(19) . ?
Cl O1 1.4256(16) . ?

loop_
_geom_torsion_atom_site_label_1
_geom_torsion_atom_site_label_2
_geom_torsion_atom_site_label_3
_geom_torsion_atom_site_label_4
_geom_torsion
_geom_torsion_site_symmetry_1
_geom_torsion_site_symmetry_2
_geom_torsion_site_symmetry_3
_geom_torsion_site_symmetry_4
_geom_torsion_publ_flag
O4C Mn1 N1 C1A -66.10(14) . . . . ?
N3B Mn1 N1 C1A 102.17(15) . . . . ?
N3A Mn1 N1 C1A 16.63(13) . . . . ?
N7 Mn1 N1 C1A -130.98(14) . . . . ?
N4 Mn1 N1 C1A 150.90(14) . . . . ?
O4C Mn1 N1 C9 54.25(14) . . . . ?
N3B Mn1 N1 C9 -137.49(13) . . . . ?
N3A Mn1 N1 C9 136.97(14) . . . . ?
N7 Mn1 N1 C9 -10.63(13) . . . . ?
N4 Mn1 N1 C9 -88.76(13) . . . . ?
O4C Mn1 N1 C2 175.23(12) . . . . ?
N3B Mn1 N1 C2 -16.50(18) . . . . ?
N3A Mn1 N1 C2 -102.04(13) . . . . ?
N7 Mn1 N1 C2 110.35(13) . . . . ?
N4 Mn1 N1 C2 32.23(13) . . . . ?
C1A N1 C2 C3 -169.58(18) . . . . ?
C9 N1 C2 C3 65.6(2) . . . . ?
Mn1 N1 C2 C3 -53.94(19) . . . . ?
N1 C2 C3 N4 49.2(2) . . . . ?
C2 C3 N4 C1B 100.8(2) . . . . ?
C2 C3 N4 C5 -133.36(19) . . . . ?
C2 C3 N4 Mn1 -17.3(2) . . . . ?
O4C Mn1 N4 C1B 111.38(14) . . . . ?
N3B Mn1 N4 C1B 21.56(13) . . . . ?
N3A Mn1 N4 C1B -67.14(15) . . . . ?
N1 Mn1 N4 C1B -129.27(14) . . . . ?
N7 Mn1 N4 C1B 150.18(14) . . . . ?
O4C Mn1 N4 C3 -127.78(14) . . . . ?
N3B Mn1 N4 C3 142.40(14) . . . . ?
N3A Mn1 N4 C3 53.70(16) . . . . ?
N1 Mn1 N4 C3 -8.43(13) . . . . ?
N7 Mn1 N4 C3 -88.98(14) . . . . ?
O4C Mn1 N4 C5 -6.85(18) . . . . ?
N3B Mn1 N4 C5 -96.67(13) . . . . ?
N3A Mn1 N4 C5 174.63(12) . . . . ?
N1 Mn1 N4 C5 112.49(13) . . . . ?
N7 Mn1 N4 C5 31.94(12) . . . . ?
C1B N4 C5 C6 -168.66(16) . . . . ?
C3 N4 C5 C6 66.1(2) . . . . ?
Mn1 N4 C5 C6 -54.55(18) . . . . ?
N4 C5 C6 N7 50.5(2) . . . . ?
C5 C6 N7 C1C 102.1(2) . . . . ?
C5 C6 N7 C8 -132.16(18) . . . . ?
C5 C6 N7 Mn1 -18.3(2) . . . . ?
O4C Mn1 N7 C1C 25.40(13) . . . . ?
N3B Mn1 N7 C1C -66.89(15) . . . . ?
N3A Mn1 N7 C1C 96.21(15) . . . . ?
N1 Mn1 N7 C1C 149.95(14) . . . . ?
N4 Mn1 N7 C1C -131.43(14) . . . . ?
O4C Mn1 N7 C8 -90.08(12) . . . . ?
N3B Mn1 N7 C8 177.63(11) . . . . ?
N3A Mn1 N7 C8 -19.27(16) . . . . ?
N1 Mn1 N7 C8 34.46(11) . . . . ?
N4 Mn1 N7 C8 113.09(12) . . . . ?
O4C Mn1 N7 C6 149.11(14) . . . . ?
N3B Mn1 N7 C6 56.82(15) . . . . ?
N3A Mn1 N7 C6 -140.08(13) . . . . ?
N1 Mn1 N7 C6 -86.35(14) . . . . ?
N4 Mn1 N7 C6 -7.72(13) . . . . ?
C1C N7 C8 C9 -169.09(17) . . . . ?
C6 N7 C8 C9 64.2(2) . . . . ?
Mn1 N7 C8 C9 -56.56(18) . . . . ?
C1A N1 C9 C8 102.4(2) . . . . ?
C2 N1 C9 C8 -132.24(19) . . . . ?
Mn1 N1 C9 C8 -16.0(2) . . . . ?
N7 C8 C9 N1 51.6(2) . . . . ?
C9 N1 C1A C2A -162.16(17) . . . . ?
C2 N1 C1A C2A 72.0(2) . . . . ?
Mn1 N1 C1A C2A -41.99(19) . . . . ?
N1 C1A C2A N3A 53.5(2) . . . . ?
C1A C2A N3A Mn1 -36.5(2) . . . . ?
O4C Mn1 N3A C2A 130.44(14) . . . . ?
N3B Mn1 N3A C2A -129.58(14) . . . . ?
N1 Mn1 N3A C2A 11.00(14) . . . . ?
N7 Mn1 N3A C2A 64.73(17) . . . . ?
N4 Mn1 N3A C2A -50.46(17) . . . . ?
C3 N4 C1B C2B -165.37(18) . . . . ?
C5 N4 C1B C2B 68.7(2) . . . . ?
Mn1 N4 C1B C2B -44.0(2) . . . . ?
N4 C1B C2B N3B 49.5(3) . . . . ?
C1B C2B N3B Mn1 -28.2(2) . . . . ?
O4C Mn1 N3B C2B -138.48(14) . . . . ?
N3A Mn1 N3B C2B 130.74(14) . . . . ?
N1 Mn1 N3B C2B 51.97(19) . . . . ?
N7 Mn1 N3B C2B -60.22(16) . . . . ?
N4 Mn1 N3B C2B 3.55(14) . . . . ?
C8 N7 C1C C2C 78.8(2) . . . . ?
C6 N7 C1C C2C -154.24(17) . . . . ?
Mn1 N7 C1C C2C -30.2(2) . . . . ?
N7 C1C C2C O3C -164.16(18) . . . . ?
N7 C1C C2C O4C 18.1(3) . . . . ?
O3C C2C O4C Mn1 -170.67(16) . . . . ?
C1C C2C O4C Mn1 6.9(2) . . . . ?
N3B Mn1 O4C C2C 102.38(16) . . . . ?
N3A Mn1 O4C C2C -160.87(16) . . . . ?
N1 Mn1 O4C C2C -85.12(17) . . . . ?
N7 Mn1 O4C C2C -18.69(15) . . . . ?
N4 Mn1 O4C C2C 20.3(2) . . . . ?
